data_4082195
loop_
_publ_author_name
'Groom, Laura R.'
'Schwarz, Andrew D.'
'Nova, Ainara'
'Clot, Eric'
'Mountford, Philip'

_publ_section_title
;
 Synthesis and Reactions of a Cyclopentadienyl-Amidinate
 Titaniumtert-Butoxyimido Compound
;
_journal_issue 24
_journal_name_full Organometallics
_journal_page_first 7520
_journal_paper_doi 10.1021/om401008a
_journal_volume 32
_journal_year 2013
_chemical_formula_moiety 'C46 H68 N4 O2 Ti2'
_chemical_formula_sum 'C46 H68 N4 O2 Ti2'
_chemical_formula_weight 804.87
_chemical_name_systematic
;
[Cp*Ti{PhC(NiPr)2}(mu-O)]2
;
_space_group_IT_number 14
_symmetry_cell_setting monoclinic
_symmetry_space_group_name_Hall '-P 2ybc'
_symmetry_space_group_name_H-M 'P 1 21/c 1'
_atom_sites_solution_hydrogens geom
_atom_sites_solution_primary direct
_atom_sites_solution_secondary difmap
_cell_angle_alpha 90
_cell_angle_beta 110.75(3)
_cell_angle_gamma 90
_cell_formula_units_Z 8
_cell_length_a 32.088(6)
_cell_length_b 10.816(2)
_cell_length_c 26.575(5)
_cell_measurement_reflns_used 20475
_cell_measurement_temperature 150
_cell_measurement_theta_max 27
_cell_measurement_theta_min 5
_cell_volume 8625(3)
_computing_cell_refinement 'DENZO/SCALEPACK (Otwinowski & Minor, 1997)'
_computing_data_collection 'COLLECT (Nonius, 2001).'
_computing_data_reduction 'DENZO/SCALEPACK (Otwinowski & Minor, 1997)'
_computing_molecular_graphics 'CAMERON (Watkin et al., 1996)'
_computing_publication_material 'CRYSTALS (Betteridge et al., 2003)'
_computing_structure_refinement 'CRYSTALS (Betteridge et al., 2003)'
_computing_structure_solution 'SIR92 (Altomare et al., 1994)'
_diffrn_ambient_temperature 150
_diffrn_measured_fraction_theta_full 0.992
_diffrn_measured_fraction_theta_max 0.992
_diffrn_measurement_device Area
_diffrn_measurement_device_type 'Nonius KappaCCD'
_diffrn_measurement_method \w/2\q
_diffrn_radiation_monochromator graphite
_diffrn_radiation_type 'Mo K\a'
_diffrn_radiation_wavelength 0.71073
_diffrn_reflns_av_R_equivalents 0.034
_diffrn_reflns_limit_h_max 41
_diffrn_reflns_limit_h_min -41
_diffrn_reflns_limit_k_max 14
_diffrn_reflns_limit_k_min -14
_diffrn_reflns_limit_l_max 34
_diffrn_reflns_limit_l_min -34
_diffrn_reflns_number 37605
_diffrn_reflns_theta_full 26.931
_diffrn_reflns_theta_max 27.480
_diffrn_reflns_theta_min 5.104
_diffrn_standards_number 0
_exptl_absorpt_coefficient_mu 0.411
_exptl_absorpt_correction_T_max 0.92
_exptl_absorpt_correction_T_min 0.92
_exptl_absorpt_correction_type multi-scan
_exptl_absorpt_process_details 'DENZO/SCALEPACK (Otwinowski & Minor, 1997)'
_exptl_crystal_colour orange
_exptl_crystal_density_diffrn 1.240
_exptl_crystal_density_method 'not measured'
_exptl_crystal_description block
_exptl_crystal_F_000 3456
_exptl_crystal_size_max 0.200
_exptl_crystal_size_mid 0.200
_exptl_crystal_size_min 0.200
_refine_diff_density_max 0.91
_refine_diff_density_min -0.62
_refine_ls_extinction_method None
_refine_ls_goodness_of_fit_ref 1.0811
_refine_ls_hydrogen_treatment none
_refine_ls_matrix_type full
_refine_ls_number_parameters 973
_refine_ls_number_reflns 12385
_refine_ls_number_restraints 0
_refine_ls_R_factor_all 0.0837
_refine_ls_R_factor_gt 0.0524
_refine_ls_shift/su_max 0.0007140
_refine_ls_shift/su_mean 0.0000258
_refine_ls_structure_factor_coef F
_refine_ls_weighting_details
;
 Method, part 1, Chebychev polynomial, (Watkin, 1994, Prince, 1982) 
 [weight] = 1.0/[A~0~*T~0~(x)+A~1~*T~1~(x) ... +A~n-1~]*T~n-1~(x)] 
 where A~i~ are the Chebychev coefficients listed below and x= Fcalc/Fmax 
 Method = Robust Weighting (Prince, 1982) 
 W = [weight] * [1-(deltaF/6*sigmaF)^2^]^2^ 
 A~i~ are: 
 0.961 0.706 0.577 
;
_refine_ls_weighting_scheme calc
_refine_ls_wR_factor_all 0.0867
_refine_ls_wR_factor_gt 0.0599
_refine_ls_wR_factor_ref 0.0564
_reflns_limit_h_max 38
_reflns_limit_h_min -41
_reflns_limit_k_max 14
_reflns_limit_k_min 0
_reflns_limit_l_max 34
_reflns_limit_l_min 0
_reflns_number_gt 13687
_reflns_number_total 19606
_reflns_threshold_expression I>2.0\s(I)
_oxford_diffrn_Wilson_B_factor 1.58
_oxford_diffrn_Wilson_scale 29.38
_oxford_refine_ls_r_factor_ref 0.0468
_oxford_refine_ls_scale 0.1887(2)
_oxford_reflns_number_all 19606
_oxford_reflns_threshold_expression_ref I>3.0\s(I)
_cod_data_source_file om401008a_si_002.cif
_cod_data_source_block compound_23
_cod_depositor_comments
;
The following automatic conversions were performed:

'_atom_sites_solution_primary' value 'Direct' changed to 'direct'
according to /home/saulius/struct/CIF-dictionaries/cif_core.dic
dictionary named 'cif_core.dic' version 2.4.2 from 2011-04-26.

Automatic conversion script
Id: cif_fix_values 1891 2012-01-12 08:04:46Z andrius 
;
_cod_original_sg_symbol_H-M 'P 21/c '
_cod_database_code 4082195

loop_
_symmetry_equiv_pos_as_xyz
x,y,z
-x,-y,-z
x,-y+1/2,z+1/2
-x,y+1/2,-z+1/2

loop_
_atom_site_label
_atom_site_type_symbol
_atom_site_fract_x
_atom_site_fract_y
_atom_site_fract_z
_atom_site_U_iso_or_equiv
_atom_site_occupancy
_atom_site_adp_type
_atom_site_refinement_flags_posn
Ti1 Ti 0.223368(14) 0.45988(4) -0.052085(16) 0.0201 1.0000 Uani .
Ti2 Ti 0.276439(14) 0.57252(4) 0.045578(17) 0.0208 1.0000 Uani .
Ti3 Ti 0.512489(12) 0.97415(3) 0.055403(14) 0.0137 1.0000 Uani .
Ti4 Ti 0.011390(13) 0.97333(3) 0.055176(15) 0.0148 1.0000 Uani .
N1 N 0.25809(6) 0.36834(18) -0.09967(8) 0.0216 1.0000 Uani .
N2 N 0.22385(7) 0.54730(18) -0.12642(8) 0.0240 1.0000 Uani .
N3 N 0.27908(7) 0.47368(19) 0.11966(8) 0.0247 1.0000 Uani .
N4 N 0.24201(7) 0.64924(19) 0.09539(8) 0.0238 1.0000 Uani .
N101 N 0.55927(6) 1.10566(16) 0.10884(8) 0.0199 1.0000 Uani .
N102 N 0.48848(6) 1.10538(17) 0.10250(7) 0.0188 1.0000 Uani .
N201 N 0.05919(6) 1.10133(17) 0.10975(8) 0.0201 1.0000 Uani .
N202 N -0.01186(6) 1.10605(17) 0.10172(8) 0.0211 1.0000 Uani .
O1 O 0.22968(5) 0.61255(15) -0.01739(7) 0.0241 1.0000 Uani .
O2 O 0.27022(5) 0.42064(16) 0.01075(6) 0.0243 1.0000 Uani .
O101 O 0.46122(5) 1.00215(14) -0.00383(6) 0.0189 1.0000 Uani .
O201 O -0.03889(5) 1.00466(15) -0.00476(6) 0.0200 1.0000 Uani .
C1 C 0.25122(8) 0.4623(2) -0.13358(9) 0.0225 1.0000 Uani .
C2 C 0.27238(8) 0.4703(2) -0.17597(10) 0.0254 1.0000 Uani .
C3 C 0.25165(10) 0.4115(3) -0.22523(11) 0.0396 1.0000 Uani .
C4 C 0.27058(11) 0.4133(3) -0.26495(12) 0.0475 1.0000 Uani .
C5 C 0.31070(11) 0.4729(3) -0.25566(12) 0.0419 1.0000 Uani .
C6 C 0.33151(11) 0.5305(3) -0.20744(13) 0.0401 1.0000 Uani .
C7 C 0.31256(10) 0.5301(3) -0.16764(11) 0.0340 1.0000 Uani .
C8 C 0.29088(8) 0.2716(2) -0.09788(10) 0.0266 1.0000 Uani .
C9 C 0.31242(9) 0.2218(3) -0.04138(11) 0.0350 1.0000 Uani .
C10 C 0.27158(11) 0.1674(3) -0.13717(13) 0.0466 1.0000 Uani .
C11 C 0.21596(9) 0.6661(2) -0.15572(10) 0.0285 1.0000 Uani .
C12 C 0.18743(12) 0.6550(3) -0.21549(12) 0.0478 1.0000 Uani .
C13 C 0.19524(11) 0.7593(3) -0.12860(13) 0.0420 1.0000 Uani .
C14 C 0.14958(10) 0.4552(3) -0.04916(15) 0.0406 1.0000 Uani .
C15 C 0.17247(9) 0.3522(3) -0.02115(10) 0.0322 1.0000 Uani .
C16 C 0.17943(8) 0.2703(2) -0.05912(12) 0.0322 1.0000 Uani .
C17 C 0.16034(9) 0.3275(3) -0.10988(10) 0.0333 1.0000 Uani .
C18 C 0.14196(9) 0.4402(3) -0.10303(14) 0.0421 1.0000 Uani .
C19 C 0.13306(14) 0.5578(4) -0.0223(2) 0.0826 1.0000 Uani .
C20 C 0.18329(13) 0.3238(5) 0.03719(13) 0.0712 1.0000 Uani .
C21 C 0.19836(12) 0.1424(3) -0.0477(2) 0.0684 1.0000 Uani .
C22 C 0.15696(12) 0.2751(5) -0.16364(15) 0.0729 1.0000 Uani .
C23 C 0.11202(12) 0.5208(5) -0.1471(2) 0.0893 1.0000 Uani .
C24 C 0.25007(8) 0.5514(2) 0.12760(9) 0.0230 1.0000 Uani .
C25 C 0.22784(9) 0.5304(2) 0.16808(10) 0.0268 1.0000 Uani .
C26 C 0.25097(11) 0.5558(3) 0.22209(11) 0.0386 1.0000 Uani .
C27 C 0.23032(13) 0.5397(3) 0.25962(13) 0.0502 1.0000 Uani .
C28 C 0.18700(14) 0.4989(3) 0.24376(15) 0.0520 1.0000 Uani .
C29 C 0.16383(12) 0.4738(3) 0.19092(16) 0.0487 1.0000 Uani .
C30 C 0.18387(10) 0.4900(3) 0.15251(13) 0.0376 1.0000 Uani .
C31 C 0.28935(9) 0.3538(2) 0.14701(11) 0.0303 1.0000 Uani .
C32 C 0.32887(13) 0.3599(3) 0.19961(14) 0.0568 1.0000 Uani .
C33 C 0.29890(11) 0.2560(3) 0.11137(14) 0.0446 1.0000 Uani .
C34 C 0.20886(8) 0.7439(2) 0.09505(10) 0.0268 1.0000 Uani .
C35 C 0.22180(10) 0.8201(3) 0.14646(11) 0.0374 1.0000 Uani .
C36 C 0.19983(10) 0.8288(3) 0.04691(11) 0.0371 1.0000 Uani .
C37 C 0.34951(9) 0.6546(3) 0.10828(10) 0.0357 1.0000 Uani .
C38 C 0.32642(10) 0.7598(3) 0.08191(13) 0.0377 1.0000 Uani .
C39 C 0.31719(9) 0.7488(3) 0.02765(12) 0.0340 1.0000 Uani .
C40 C 0.33487(8) 0.6353(2) 0.01838(10) 0.0250 1.0000 Uani .
C41 C 0.35633(8) 0.5763(3) 0.06854(11) 0.0293 1.0000 Uani .
C42 C 0.36866(13) 0.6394(4) 0.16826(12) 0.0614 1.0000 Uani .
C43 C 0.31992(13) 0.8746(3) 0.11099(18) 0.0606 1.0000 Uani .
C44 C 0.29481(12) 0.8453(3) -0.01437(16) 0.0529 1.0000 Uani .
C45 C 0.33581(10) 0.5923(3) -0.03507(11) 0.0366 1.0000 Uani .
C46 C 0.38352(11) 0.4615(3) 0.07784(16) 0.0489 1.0000 Uani .
C101 C 0.52711(8) 1.1646(2) 0.11990(8) 0.0179 1.0000 Uani .
C102 C 0.53401(8) 1.2872(2) 0.14860(9) 0.0212 1.0000 Uani .
C103 C 0.54836(10) 1.2914(2) 0.20466(10) 0.0309 1.0000 Uani .
C104 C 0.55490(11) 1.4037(3) 0.23141(11) 0.0386 1.0000 Uani .
C105 C 0.54699(11) 1.5130(2) 0.20263(11) 0.0355 1.0000 Uani .
C106 C 0.53250(10) 1.5105(2) 0.14714(11) 0.0342 1.0000 Uani .
C107 C 0.52625(9) 1.3980(2) 0.12017(10) 0.0261 1.0000 Uani .
C108 C 0.60382(8) 1.1603(2) 0.12160(10) 0.0240 1.0000 Uani .
C109 C 0.63362(9) 1.1422(3) 0.18065(11) 0.0349 1.0000 Uani .
C110 C 0.62697(8) 1.1074(2) 0.08564(11) 0.0299 1.0000 Uani .
C111 C 0.44771(8) 1.1612(2) 0.10620(10) 0.0239 1.0000 Uani .
C112 C 0.44534(10) 1.1524(3) 0.16250(11) 0.0362 1.0000 Uani .
C113 C 0.40666(8) 1.1040(3) 0.06538(11) 0.0300 1.0000 Uani .
C114 C 0.49126(8) 0.7623(2) 0.05511(9) 0.0202 1.0000 Uani .
C115 C 0.48749(8) 0.81039(19) 0.10272(9) 0.0200 1.0000 Uani .
C116 C 0.53085(8) 0.8430(2) 0.13797(9) 0.0191 1.0000 Uani .
C117 C 0.56139(8) 0.8104(2) 0.11250(9) 0.0199 1.0000 Uani .
C118 C 0.53722(8) 0.76299(19) 0.06128(9) 0.0192 1.0000 Uani .
C119 C 0.45499(10) 0.7023(2) 0.00970(11) 0.0335 1.0000 Uani .
C120 C 0.44643(9) 0.8075(3) 0.11714(13) 0.0352 1.0000 Uani .
C121 C 0.54264(9) 0.8931(2) 0.19387(9) 0.0291 1.0000 Uani .
C122 C 0.61130(9) 0.8079(2) 0.13907(12) 0.0328 1.0000 Uani .
C123 C 0.55650(10) 0.7055(2) 0.02294(11) 0.0313 1.0000 Uani .
C201 C 0.02733(8) 1.1630(2) 0.12012(8) 0.0195 1.0000 Uani .
C202 C 0.03434(8) 1.2858(2) 0.14860(9) 0.0219 1.0000 Uani .
C203 C 0.04967(10) 1.2915(2) 0.20452(10) 0.0319 1.0000 Uani .
C204 C 0.05563(11) 1.4043(3) 0.23106(11) 0.0369 1.0000 Uani .
C205 C 0.04594(10) 1.5129(2) 0.20162(11) 0.0358 1.0000 Uani .
C206 C 0.03056(10) 1.5090(2) 0.14607(11) 0.0347 1.0000 Uani .
C207 C 0.02500(9) 1.3956(2) 0.11978(10) 0.0270 1.0000 Uani .
C208 C 0.10417(8) 1.1533(2) 0.12188(10) 0.0242 1.0000 Uani .
C209 C 0.13398(9) 1.1409(3) 0.18123(11) 0.0364 1.0000 Uani .
C210 C 0.12675(8) 1.0925(3) 0.08695(11) 0.0314 1.0000 Uani .
C211 C -0.05199(8) 1.1623(2) 0.10682(10) 0.0244 1.0000 Uani .
C212 C -0.05366(10) 1.1469(3) 0.16324(11) 0.0364 1.0000 Uani .
C213 C -0.09384(8) 1.1094(3) 0.06489(11) 0.0318 1.0000 Uani .
C214 C 0.02616(8) 0.8402(2) 0.13700(9) 0.0224 1.0000 Uani .
C215 C 0.05775(8) 0.8079(2) 0.11335(9) 0.0203 1.0000 Uani .
C216 C 0.03454(8) 0.7616(2) 0.06141(9) 0.0207 1.0000 Uani .
C217 C -0.01172(8) 0.7626(2) 0.05325(9) 0.0214 1.0000 Uani .
C218 C -0.01681(8) 0.8092(2) 0.10018(10) 0.0227 1.0000 Uani .
C219 C 0.03692(11) 0.8890(2) 0.19305(10) 0.0344 1.0000 Uani .
C220 C 0.10716(9) 0.8039(3) 0.14191(12) 0.0350 1.0000 Uani .
C221 C 0.05483(10) 0.7050(2) 0.02414(11) 0.0327 1.0000 Uani .
C222 C -0.04731(10) 0.7042(2) 0.00649(11) 0.0350 1.0000 Uani .
C223 C -0.05916(10) 0.8054(3) 0.11211(14) 0.0410 1.0000 Uani .
H31 H 0.2240 0.3703 -0.2314 0.0503 1.0000 Uiso R
H41 H 0.2555 0.3741 -0.2989 0.0594 1.0000 Uiso R
H51 H 0.3237 0.4741 -0.2830 0.0546 1.0000 Uiso R
H61 H 0.3596 0.5705 -0.2009 0.0509 1.0000 Uiso R
H71 H 0.3272 0.5708 -0.1341 0.0441 1.0000 Uiso R
H81 H 0.3152 0.3104 -0.1085 0.0348 1.0000 Uiso R
H91 H 0.3340 0.1579 -0.0419 0.0572 1.0000 Uiso R
H92 H 0.3267 0.2877 -0.0163 0.0574 1.0000 Uiso R
H93 H 0.2901 0.1826 -0.0300 0.0569 1.0000 Uiso R
H101 H 0.2498 0.1241 -0.1251 0.0776 1.0000 Uiso R
H102 H 0.2571 0.1990 -0.1736 0.0766 1.0000 Uiso R
H103 H 0.2954 0.1108 -0.1361 0.0767 1.0000 Uiso R
H111 H 0.2458 0.7006 -0.1541 0.0395 1.0000 Uiso R
H121 H 0.1592 0.6202 -0.2152 0.0771 1.0000 Uiso R
H122 H 0.2016 0.5999 -0.2340 0.0775 1.0000 Uiso R
H123 H 0.1821 0.7372 -0.2323 0.0769 1.0000 Uiso R
H131 H 0.1967 0.8422 -0.1429 0.0660 1.0000 Uiso R
H132 H 0.2114 0.7577 -0.0907 0.0658 1.0000 Uiso R
H133 H 0.1648 0.7358 -0.1352 0.0661 1.0000 Uiso R
H191 H 0.1254 0.6259 -0.0492 0.1322 1.0000 Uiso R
H192 H 0.1563 0.5827 0.0120 0.1327 1.0000 Uiso R
H193 H 0.1061 0.5315 -0.0165 0.1322 1.0000 Uiso R
H201 H 0.1550 0.3263 0.0442 0.1177 1.0000 Uiso R
H202 H 0.2035 0.3863 0.0588 0.1182 1.0000 Uiso R
H203 H 0.1976 0.2413 0.0449 0.1192 1.0000 Uiso R
H211 H 0.2030 0.1110 -0.0815 0.1108 1.0000 Uiso R
H212 H 0.2260 0.1424 -0.0158 0.1105 1.0000 Uiso R
H213 H 0.1767 0.0901 -0.0397 0.1103 1.0000 Uiso R
H221 H 0.1325 0.3206 -0.1903 0.1201 1.0000 Uiso R
H222 H 0.1848 0.2857 -0.1700 0.1198 1.0000 Uiso R
H223 H 0.1494 0.1874 -0.1637 0.1199 1.0000 Uiso R
H231 H 0.1201 0.5074 -0.1792 0.1360 1.0000 Uiso R
H232 H 0.1160 0.6077 -0.1357 0.1368 1.0000 Uiso R
H233 H 0.0812 0.4954 -0.1547 0.1362 1.0000 Uiso R
H261 H 0.2813 0.5856 0.2329 0.0493 1.0000 Uiso R
H271 H 0.2465 0.5575 0.2965 0.0633 1.0000 Uiso R
H281 H 0.1731 0.4876 0.2694 0.0644 1.0000 Uiso R
H291 H 0.1339 0.4443 0.1802 0.0597 1.0000 Uiso R
H301 H 0.1672 0.4733 0.1151 0.0489 1.0000 Uiso R
H311 H 0.2628 0.3255 0.1550 0.0392 1.0000 Uiso R
H321 H 0.3321 0.2791 0.2167 0.0898 1.0000 Uiso R
H322 H 0.3557 0.3811 0.1919 0.0907 1.0000 Uiso R
H323 H 0.3227 0.4214 0.2231 0.0901 1.0000 Uiso R
H331 H 0.2735 0.2492 0.0775 0.0716 1.0000 Uiso R
H332 H 0.3252 0.2790 0.1046 0.0713 1.0000 Uiso R
H333 H 0.3042 0.1771 0.1308 0.0704 1.0000 Uiso R
H341 H 0.1802 0.7006 0.0910 0.0352 1.0000 Uiso R
H351 H 0.2230 0.7703 0.1773 0.0636 1.0000 Uiso R
H352 H 0.2507 0.8554 0.1524 0.0637 1.0000 Uiso R
H353 H 0.2006 0.8869 0.1414 0.0627 1.0000 Uiso R
H361 H 0.1732 0.8797 0.0427 0.0589 1.0000 Uiso R
H362 H 0.2261 0.8816 0.0518 0.0598 1.0000 Uiso R
H363 H 0.1942 0.7790 0.0148 0.0583 1.0000 Uiso R
H421 H 0.3845 0.5565 0.1753 0.1012 1.0000 Uiso R
H422 H 0.3886 0.7091 0.1837 0.1013 1.0000 Uiso R
H423 H 0.3444 0.6406 0.1823 0.1011 1.0000 Uiso R
H431 H 0.3123 0.8473 0.1422 0.0994 1.0000 Uiso R
H432 H 0.3481 0.9220 0.1249 0.0995 1.0000 Uiso R
H433 H 0.2954 0.9242 0.0852 0.1000 1.0000 Uiso R
H441 H 0.2864 0.8054 -0.0507 0.0828 1.0000 Uiso R
H442 H 0.3154 0.9148 -0.0104 0.0823 1.0000 Uiso R
H443 H 0.2682 0.8756 -0.0079 0.0821 1.0000 Uiso R
H451 H 0.3347 0.5009 -0.0364 0.0584 1.0000 Uiso R
H452 H 0.3630 0.6244 -0.0398 0.0580 1.0000 Uiso R
H453 H 0.3091 0.6285 -0.0629 0.0584 1.0000 Uiso R
H461 H 0.3696 0.4051 0.0467 0.0773 1.0000 Uiso R
H462 H 0.4140 0.4810 0.0804 0.0778 1.0000 Uiso R
H463 H 0.3845 0.4240 0.1124 0.0776 1.0000 Uiso R
H1031 H 0.5537 1.2161 0.2245 0.0385 1.0000 Uiso R
H1041 H 0.5648 1.4052 0.2694 0.0470 1.0000 Uiso R
H1051 H 0.5513 1.5891 0.2213 0.0445 1.0000 Uiso R
H1061 H 0.5270 1.5848 0.1274 0.0431 1.0000 Uiso R
H1071 H 0.5168 1.3967 0.0824 0.0335 1.0000 Uiso R
H1081 H 0.6002 1.2513 0.1150 0.0315 1.0000 Uiso R
H1091 H 0.6624 1.1800 0.1869 0.0578 1.0000 Uiso R
H1092 H 0.6204 1.1799 0.2048 0.0580 1.0000 Uiso R
H1093 H 0.6373 1.0546 0.1885 0.0581 1.0000 Uiso R
H1101 H 0.6300 1.0187 0.0907 0.0490 1.0000 Uiso R
H1102 H 0.6100 1.1242 0.0483 0.0487 1.0000 Uiso R
H1103 H 0.6565 1.1442 0.0950 0.0490 1.0000 Uiso R
H1111 H 0.4485 1.2508 0.0978 0.0307 1.0000 Uiso R
H1121 H 0.4476 1.0660 0.1727 0.0583 1.0000 Uiso R
H1122 H 0.4696 1.1978 0.1885 0.0581 1.0000 Uiso R
H1123 H 0.4169 1.1850 0.1611 0.0581 1.0000 Uiso R
H1131 H 0.3802 1.1472 0.0658 0.0477 1.0000 Uiso R
H1132 H 0.4078 1.1068 0.0294 0.0478 1.0000 Uiso R
H1133 H 0.4041 1.0178 0.0748 0.0484 1.0000 Uiso R
H1191 H 0.4542 0.7360 -0.0245 0.0519 1.0000 Uiso R
H1192 H 0.4266 0.7176 0.0134 0.0522 1.0000 Uiso R
H1193 H 0.4606 0.6141 0.0106 0.0523 1.0000 Uiso R
H1201 H 0.4463 0.7319 0.1365 0.0566 1.0000 Uiso R
H1202 H 0.4201 0.8106 0.0848 0.0558 1.0000 Uiso R
H1203 H 0.4464 0.8774 0.1400 0.0556 1.0000 Uiso R
H1211 H 0.5735 0.9172 0.2083 0.0497 1.0000 Uiso R
H1212 H 0.5254 0.9644 0.1940 0.0491 1.0000 Uiso R
H1213 H 0.5371 0.8320 0.2171 0.0491 1.0000 Uiso R
H1221 H 0.6244 0.8269 0.1120 0.0531 1.0000 Uiso R
H1222 H 0.6207 0.8681 0.1679 0.0532 1.0000 Uiso R
H1223 H 0.6201 0.7263 0.1536 0.0532 1.0000 Uiso R
H1231 H 0.5875 0.7300 0.0314 0.0502 1.0000 Uiso R
H1232 H 0.5391 0.7307 -0.0138 0.0498 1.0000 Uiso R
H1233 H 0.5543 0.6168 0.0248 0.0507 1.0000 Uiso R
H2031 H 0.0561 1.2166 0.2246 0.0401 1.0000 Uiso R
H2041 H 0.0662 1.4065 0.2692 0.0463 1.0000 Uiso R
H2051 H 0.0497 1.5899 0.2200 0.0454 1.0000 Uiso R
H2061 H 0.0238 1.5835 0.1259 0.0437 1.0000 Uiso R
H2071 H 0.0144 1.3929 0.0819 0.0347 1.0000 Uiso R
H2081 H 0.1009 1.2437 0.1133 0.0309 1.0000 Uiso R
H2091 H 0.1622 1.1821 0.1863 0.0578 1.0000 Uiso R
H2092 H 0.1203 1.1797 0.2048 0.0580 1.0000 Uiso R
H2093 H 0.1399 1.0535 0.1906 0.0583 1.0000 Uiso R
H2101 H 0.1285 1.0032 0.0929 0.0502 1.0000 Uiso R
H2102 H 0.1107 1.1083 0.0490 0.0492 1.0000 Uiso R
H2103 H 0.1566 1.1254 0.0963 0.0498 1.0000 Uiso R
H2111 H -0.0518 1.2527 0.0999 0.0325 1.0000 Uiso R
H2121 H -0.0536 1.0592 0.1709 0.0592 1.0000 Uiso R
H2122 H -0.0277 1.1860 0.1896 0.0593 1.0000 Uiso R
H2123 H -0.0806 1.1842 0.1651 0.0589 1.0000 Uiso R
H2131 H -0.1197 1.1514 0.0673 0.0516 1.0000 Uiso R
H2132 H -0.0927 1.1189 0.0291 0.0519 1.0000 Uiso R
H2133 H -0.0959 1.0221 0.0723 0.0522 1.0000 Uiso R
H2191 H 0.0107 0.8872 0.2025 0.0551 1.0000 Uiso R
H2192 H 0.0472 0.9731 0.1952 0.0547 1.0000 Uiso R
H2193 H 0.0594 0.8385 0.2187 0.0548 1.0000 Uiso R
H2201 H 0.1149 0.7265 0.1614 0.0567 1.0000 Uiso R
H2202 H 0.1166 0.8716 0.1666 0.0558 1.0000 Uiso R
H2203 H 0.1221 0.8098 0.1158 0.0563 1.0000 Uiso R
H2211 H 0.0393 0.7328 -0.0126 0.0519 1.0000 Uiso R
H2212 H 0.0865 0.7250 0.0347 0.0524 1.0000 Uiso R
H2213 H 0.0519 0.6163 0.0245 0.0521 1.0000 Uiso R
H2221 H -0.0763 0.7207 0.0085 0.0562 1.0000 Uiso R
H2222 H -0.0467 0.7380 -0.0274 0.0561 1.0000 Uiso R
H2223 H -0.0430 0.6156 0.0071 0.0562 1.0000 Uiso R
H2231 H -0.0844 0.8138 0.0789 0.0669 1.0000 Uiso R
H2232 H -0.0591 0.8721 0.1363 0.0668 1.0000 Uiso R
H2233 H -0.0609 0.7275 0.1287 0.0671 1.0000 Uiso R

loop_
_atom_site_aniso_label
_atom_site_aniso_U_11
_atom_site_aniso_U_22
_atom_site_aniso_U_33
_atom_site_aniso_U_23
_atom_site_aniso_U_13
_atom_site_aniso_U_12
Ti1 0.0151(2) 0.0248(2) 0.0210(2) -0.00488(16) 0.00717(16) -0.00154(16)
Ti2 0.0153(2) 0.0268(2) 0.0211(2) -0.00544(17) 0.00743(16) -0.00179(17)
Ti3 0.0148(2) 0.01233(17) 0.01383(17) 0.00108(14) 0.00486(14) 0.00013(14)
Ti4 0.0154(2) 0.01300(17) 0.01560(17) 0.00062(14) 0.00516(14) 0.00006(14)
N1 0.0190(10) 0.0235(10) 0.0226(9) -0.0028(8) 0.0079(8) 0.0030(8)
N2 0.0218(11) 0.0247(10) 0.0239(10) -0.0009(8) 0.0061(8) 0.0024(8)
N3 0.0212(11) 0.0263(10) 0.0253(10) -0.0021(8) 0.0064(8) 0.0030(8)
N4 0.0203(10) 0.0300(11) 0.0232(10) 0.0010(8) 0.0103(8) 0.0060(8)
N101 0.0225(10) 0.0158(9) 0.0218(9) -0.0020(7) 0.0083(8) -0.0029(7)
N102 0.0188(10) 0.0179(9) 0.0201(9) 0.0006(7) 0.0074(7) 0.0046(7)
N201 0.0200(10) 0.0174(9) 0.0232(9) -0.0019(7) 0.0080(8) -0.0020(7)
N202 0.0192(10) 0.0191(10) 0.0242(10) -0.0014(7) 0.0069(8) 0.0022(7)
O1 0.0210(9) 0.0260(8) 0.0239(8) -0.0037(7) 0.0060(7) 0.0010(7)
O2 0.0216(9) 0.0255(8) 0.0237(8) -0.0050(7) 0.0055(7) 0.0018(7)
O101 0.0142(8) 0.0235(8) 0.0187(7) 0.0018(6) 0.0054(6) 0.0008(6)
O201 0.0143(8) 0.0259(8) 0.0190(7) 0.0022(6) 0.0050(6) 0.0006(6)
C1 0.0170(12) 0.0282(11) 0.0195(10) -0.0048(9) 0.0029(9) -0.0008(9)
C2 0.0230(13) 0.0292(12) 0.0249(11) 0.0013(10) 0.0096(10) 0.0038(10)
C3 0.0316(15) 0.0591(19) 0.0288(13) -0.0070(13) 0.0116(11) -0.0053(14)
C4 0.052(2) 0.067(2) 0.0257(13) -0.0059(14) 0.0157(13) 0.0022(17)
C5 0.0545(19) 0.0443(16) 0.0386(15) 0.0042(13) 0.0310(15) 0.0055(14)
C6 0.0415(17) 0.0384(15) 0.0532(18) -0.0018(14) 0.0323(15) -0.0033(13)
C7 0.0347(15) 0.0366(14) 0.0352(14) -0.0057(12) 0.0182(12) -0.0055(12)
C8 0.0201(12) 0.0297(13) 0.0304(13) -0.0037(10) 0.0094(10) 0.0033(10)
C9 0.0302(15) 0.0356(14) 0.0361(14) 0.0037(11) 0.0077(11) 0.0122(11)
C10 0.0366(17) 0.0422(17) 0.0500(18) -0.0165(14) 0.0016(14) 0.0136(13)
C11 0.0285(14) 0.0264(12) 0.0284(12) 0.0015(10) 0.0073(10) 0.0022(10)
C12 0.060(2) 0.0412(17) 0.0318(15) 0.0056(13) 0.0034(14) 0.0064(15)
C13 0.0525(19) 0.0306(14) 0.0475(17) 0.0028(12) 0.0232(15) 0.0115(13)
C14 0.0266(15) 0.0339(15) 0.072(2) -0.0047(14) 0.0308(15) -0.0075(11)
C15 0.0287(14) 0.0417(15) 0.0276(13) -0.0060(11) 0.0118(11) -0.0200(11)
C16 0.0154(12) 0.0232(12) 0.0545(17) -0.0020(11) 0.0079(11) -0.0062(9)
C17 0.0209(13) 0.0508(17) 0.0266(13) -0.0123(12) 0.0065(10) -0.0177(11)
C18 0.0172(13) 0.0451(17) 0.060(2) 0.0116(14) 0.0093(13) -0.0052(11)
C19 0.056(2) 0.050(2) 0.172(5) -0.043(3) 0.078(3) -0.0191(18)
C20 0.057(2) 0.126(4) 0.0335(17) -0.006(2) 0.0188(16) -0.055(2)
C21 0.040(2) 0.0312(17) 0.133(4) 0.011(2) 0.030(2) -0.0029(14)
C22 0.040(2) 0.131(4) 0.047(2) -0.046(2) 0.0153(16) -0.035(2)
C23 0.0273(19) 0.104(4) 0.116(4) 0.066(3) 0.000(2) -0.006(2)
C24 0.0148(11) 0.0305(13) 0.0219(11) -0.0047(9) 0.0043(9) -0.0034(9)
C25 0.0276(13) 0.0259(12) 0.0296(12) 0.0008(10) 0.0135(10) 0.0003(10)
C26 0.0406(17) 0.0502(18) 0.0254(13) 0.0050(12) 0.0122(12) 0.0001(13)
C27 0.073(3) 0.055(2) 0.0295(14) 0.0134(14) 0.0264(16) 0.0144(17)
C28 0.078(3) 0.0393(17) 0.062(2) 0.0163(15) 0.054(2) 0.0104(16)
C29 0.050(2) 0.0343(15) 0.081(2) -0.0022(16) 0.0462(19) -0.0054(14)
C30 0.0356(16) 0.0357(15) 0.0495(17) -0.0111(13) 0.0250(13) -0.0069(12)
C31 0.0262(13) 0.0312(13) 0.0312(13) 0.0003(10) 0.0074(11) 0.0017(10)
C32 0.059(2) 0.0378(17) 0.0484(19) 0.0053(14) -0.0119(16) 0.0048(15)
C33 0.0504(19) 0.0322(15) 0.0544(19) 0.0028(13) 0.0225(15) 0.0110(13)
C34 0.0214(12) 0.0319(13) 0.0277(12) -0.0017(10) 0.0096(10) 0.0052(10)
C35 0.0376(16) 0.0408(15) 0.0328(14) -0.0065(12) 0.0114(12) 0.0088(12)
C36 0.0394(16) 0.0396(15) 0.0310(13) 0.0038(12) 0.0109(12) 0.0164(12)
C37 0.0297(14) 0.0528(17) 0.0234(12) -0.0095(12) 0.0078(11) -0.0230(13)
C38 0.0315(15) 0.0370(15) 0.0539(18) -0.0130(13) 0.0265(13) -0.0135(12)
C39 0.0260(14) 0.0311(13) 0.0486(16) -0.0022(12) 0.0177(12) -0.0052(11)
C40 0.0196(12) 0.0301(12) 0.0261(12) -0.0060(10) 0.0092(9) -0.0105(9)
C41 0.0160(12) 0.0349(13) 0.0359(13) -0.0005(11) 0.0079(10) -0.0070(10)
C42 0.060(2) 0.094(3) 0.0263(15) -0.0100(17) 0.0102(15) -0.042(2)
C43 0.056(2) 0.052(2) 0.090(3) -0.039(2) 0.046(2) -0.0218(17)
C44 0.045(2) 0.0412(17) 0.079(2) 0.0225(17) 0.0300(18) 0.0052(14)
C45 0.0325(15) 0.0474(17) 0.0337(14) -0.0115(12) 0.0163(12) -0.0185(13)
C46 0.0281(16) 0.0449(17) 0.071(2) 0.0089(16) 0.0138(15) 0.0026(13)
C101 0.0231(12) 0.0153(10) 0.0144(10) 0.0026(8) 0.0053(9) 0.0026(8)
C102 0.0250(13) 0.0167(11) 0.0209(11) -0.0006(8) 0.0069(9) 0.0026(9)
C103 0.0494(17) 0.0212(12) 0.0216(12) 0.0004(9) 0.0120(11) 0.0010(11)
C104 0.066(2) 0.0292(14) 0.0207(12) -0.0051(10) 0.0159(13) 0.0002(13)
C105 0.0584(19) 0.0175(12) 0.0330(14) -0.0075(10) 0.0192(13) -0.0018(11)
C106 0.0525(18) 0.0148(11) 0.0354(14) 0.0038(10) 0.0155(13) 0.0032(11)
C107 0.0362(14) 0.0201(12) 0.0214(11) 0.0019(9) 0.0096(10) 0.0022(10)
C108 0.0214(12) 0.0226(11) 0.0259(12) 0.0007(9) 0.0056(10) -0.0027(9)
C109 0.0317(15) 0.0362(15) 0.0285(13) -0.0008(11) 0.0005(11) -0.0055(11)
C110 0.0210(13) 0.0329(14) 0.0368(14) 0.0021(11) 0.0115(11) -0.0011(10)
C111 0.0244(13) 0.0223(11) 0.0272(12) 0.0033(9) 0.0118(10) 0.0066(9)
C112 0.0394(16) 0.0456(16) 0.0299(13) 0.0006(12) 0.0201(12) 0.0066(12)
C113 0.0203(13) 0.0364(14) 0.0345(13) 0.0057(11) 0.0112(10) 0.0076(10)
C114 0.0231(12) 0.0143(10) 0.0209(11) 0.0037(8) 0.0049(9) -0.0016(8)
C115 0.0217(12) 0.0131(10) 0.0265(11) 0.0057(8) 0.0100(9) -0.0003(8)
C116 0.0259(12) 0.0142(10) 0.0170(10) 0.0037(8) 0.0074(9) 0.0008(8)
C117 0.0215(12) 0.0169(10) 0.0212(11) 0.0050(8) 0.0074(9) 0.0020(8)
C118 0.0255(12) 0.0123(10) 0.0211(10) 0.0031(8) 0.0097(9) 0.0014(8)
C119 0.0379(16) 0.0230(12) 0.0291(13) 0.0010(10) -0.0011(11) -0.0080(11)
C120 0.0296(15) 0.0288(13) 0.0555(17) 0.0074(12) 0.0254(13) 0.0005(11)
C121 0.0414(15) 0.0257(13) 0.0183(11) 0.0007(9) 0.0082(10) 0.0011(10)
C122 0.0232(14) 0.0268(13) 0.0425(15) 0.0071(11) 0.0045(11) 0.0056(10)
C123 0.0469(17) 0.0213(12) 0.0344(14) 0.0001(10) 0.0250(13) 0.0044(11)
C201 0.0258(12) 0.0160(10) 0.0162(10) 0.0022(8) 0.0069(9) 0.0027(8)
C202 0.0242(12) 0.0199(11) 0.0214(11) -0.0017(9) 0.0078(9) -0.0007(9)
C203 0.0499(17) 0.0216(12) 0.0218(12) 0.0006(9) 0.0097(12) 0.0049(11)
C204 0.0536(18) 0.0327(14) 0.0229(12) -0.0069(11) 0.0115(12) 0.0018(13)
C205 0.0534(18) 0.0190(12) 0.0361(14) -0.0084(10) 0.0171(13) 0.0005(11)
C206 0.0526(18) 0.0177(12) 0.0344(14) 0.0028(10) 0.0161(13) 0.0014(11)
C207 0.0379(15) 0.0202(12) 0.0208(11) 0.0002(9) 0.0078(10) 0.0010(10)
C208 0.0190(12) 0.0220(11) 0.0279(12) -0.0014(9) 0.0037(10) -0.0027(9)
C209 0.0302(15) 0.0382(15) 0.0305(14) -0.0013(11) -0.0020(11) -0.0018(12)
C210 0.0206(13) 0.0341(14) 0.0392(14) 0.0023(11) 0.0103(11) -0.0015(10)
C211 0.0236(13) 0.0244(11) 0.0283(12) 0.0023(9) 0.0129(10) 0.0046(9)
C212 0.0382(16) 0.0439(16) 0.0338(14) 0.0040(12) 0.0210(12) 0.0088(12)
C213 0.0195(13) 0.0381(15) 0.0392(14) 0.0033(11) 0.0121(11) 0.0032(10)
C214 0.0306(13) 0.0171(10) 0.0205(11) 0.0029(9) 0.0102(10) 0.0001(9)
C215 0.0204(12) 0.0146(10) 0.0244(11) 0.0047(8) 0.0061(9) 0.0022(8)
C216 0.0267(12) 0.0133(10) 0.0230(11) 0.0039(8) 0.0097(9) 0.0024(9)
C217 0.0248(12) 0.0135(10) 0.0231(11) 0.0037(8) 0.0050(9) -0.0012(8)
C218 0.0258(13) 0.0166(10) 0.0293(12) 0.0058(9) 0.0142(10) 0.0000(9)
C219 0.0550(18) 0.0266(13) 0.0227(12) 0.0018(10) 0.0153(12) 0.0030(12)
C220 0.0204(13) 0.0290(13) 0.0450(16) 0.0039(11) -0.0015(11) -0.0004(10)
C221 0.0486(17) 0.0233(12) 0.0330(14) 0.0008(10) 0.0227(13) 0.0066(11)
C222 0.0373(16) 0.0230(12) 0.0337(14) 0.0000(10) -0.0010(12) -0.0084(11)
C223 0.0391(17) 0.0285(14) 0.070(2) 0.0067(13) 0.0372(16) 0.0005(12)

loop_
_atom_type_symbol
_atom_type_scat_dispersion_real
_atom_type_scat_dispersion_imag
_atom_type_scat_Cromer_Mann_a1
_atom_type_scat_Cromer_Mann_b1
_atom_type_scat_Cromer_Mann_a2
_atom_type_scat_Cromer_Mann_b2
_atom_type_scat_Cromer_Mann_a3
_atom_type_scat_Cromer_Mann_b3
_atom_type_scat_Cromer_Mann_a4
_atom_type_scat_Cromer_Mann_b4
_atom_type_scat_Cromer_Mann_c
_atom_type_scat_source
C 0.0033 0.0016 2.3100 20.8439 1.0200 10.2075 1.5886 0.5687 0.8650 51.6512 0.2156 'International Tables Vol C 4.2.6.8 and 6.1.1.4'
H 0.0000 0.0000 0.4930 10.5109 0.3229 26.1257 0.1402 3.1424 0.0408 57.7998 0.0030 'International Tables Vol C 4.2.6.8 and 6.1.1.4'
N 0.0061 0.0033 12.2126 0.0057 3.1322 9.8933 2.0125 28.9975 1.1663 0.5826 -11.5290 'International Tables Vol C 4.2.6.8 and 6.1.1.4'
O 0.0106 0.0060 3.0485 13.2771 2.2868 5.7011 1.5463 0.3239 0.8670 32.9089 0.2508 'International Tables Vol C 4.2.6.8 and 6.1.1.4'
Ti 0.2776 0.4457 9.7595 7.8508 7.3558 0.5000 1.6991 35.6338 1.9021 116.1050 1.2807 'International Tables Vol C 4.2.6.8 and 6.1.1.4'

loop_
_geom_angle_atom_site_label_1
_geom_angle_site_symmetry_1
_geom_angle_atom_site_label_2
_geom_angle_atom_site_label_3
_geom_angle
_geom_angle_publ_flag
N1 . Ti1 N2 60.60(8) yes
N1 . Ti1 O1 134.02(8) yes
N2 . Ti1 O1 91.67(7) yes
N1 . Ti1 O2 90.03(8) yes
N2 . Ti1 O2 130.24(8) yes
O1 . Ti1 O2 81.17(8) yes
N1 . Ti1 C14 135.88(10) yes
N2 . Ti1 C14 111.12(11) yes
O1 . Ti1 C14 86.47(9) yes
O2 . Ti1 C14 117.40(10) yes
N1 . Ti1 C15 121.97(9) yes
N2 . Ti1 C15 138.33(9) yes
O1 . Ti1 C15 103.30(9) yes
O2 . Ti1 C15 90.78(9) yes
C14 . Ti1 C15 33.98(10) yes
N1 . Ti1 C16 88.54(9) yes
N2 . Ti1 C16 118.54(9) yes
O1 . Ti1 C16 137.26(9) yes
O2 . Ti1 C16 97.90(9) yes
C14 . Ti1 C16 55.81(9) yes
N1 . Ti1 C17 81.58(9) yes
N2 . Ti1 C17 87.49(9) yes
O1 . Ti1 C17 136.88(9) yes
O2 . Ti1 C17 129.78(9) yes
C14 . Ti1 C17 54.32(10) yes
N1 . Ti1 C18 107.28(10) yes
N2 . Ti1 C18 83.57(10) yes
O1 . Ti1 C18 104.69(10) yes
O2 . Ti1 C18 145.95(9) yes
C14 . Ti1 C18 32.59(11) yes
C15 . Ti1 C16 34.08(9) yes
C15 . Ti1 C17 55.16(9) yes
C16 . Ti1 C17 32.99(9) yes
C15 . Ti1 C18 55.18(10) yes
C16 . Ti1 C18 54.84(9) yes
C17 . Ti1 C18 32.38(10) yes
N3 . Ti2 N4 60.61(8) yes
N3 . Ti2 O1 132.57(8) yes
N4 . Ti2 O1 92.13(8) yes
N3 . Ti2 O2 88.83(8) yes
N4 . Ti2 O2 130.81(8) yes
O1 . Ti2 O2 81.25(7) yes
N3 . Ti2 C37 81.26(9) yes
N4 . Ti2 C37 91.01(9) yes
O1 . Ti2 C37 141.39(9) yes
O2 . Ti2 C37 123.56(9) yes
N3 . Ti2 C38 103.06(9) yes
N4 . Ti2 C38 81.54(9) yes
O1 . Ti2 C38 110.74(9) yes
O2 . Ti2 C38 146.22(8) yes
C37 . Ti2 C38 32.18(10) yes
N3 . Ti2 C39 133.85(9) yes
N4 . Ti2 C39 104.09(9) yes
O1 . Ti2 C39 87.70(10) yes
O2 . Ti2 C39 124.07(9) yes
C37 . Ti2 C39 54.32(10) yes
N3 . Ti2 C40 129.28(9) yes
N4 . Ti2 C40 135.73(9) yes
O1 . Ti2 C40 97.69(9) yes
O2 . Ti2 C40 93.40(8) yes
C37 . Ti2 C40 55.87(9) yes
N3 . Ti2 C41 94.62(9) yes
N4 . Ti2 C41 124.34(9) yes
O1 . Ti2 C41 131.97(9) yes
O2 . Ti2 C41 93.30(9) yes
C37 . Ti2 C41 33.69(9) yes
C38 . Ti2 C39 31.72(10) yes
C38 . Ti2 C40 54.59(9) yes
C39 . Ti2 C40 34.13(9) yes
C38 . Ti2 C41 54.75(9) yes
C39 . Ti2 C41 56.28(9) yes
C40 . Ti2 C41 34.65(9) yes
O101 2_675 Ti3 N101 90.15(8) yes
O101 2_675 Ti3 N102 132.00(7) yes
N101 . Ti3 N102 60.66(7) yes
O101 2_675 Ti3 O101 81.38(8) yes
N101 . Ti3 O101 130.02(7) yes
N102 . Ti3 O101 89.62(7) yes
O101 2_675 Ti3 C114 109.40(8) yes
N101 . Ti3 C114 139.03(8) yes
N102 . Ti3 C114 117.56(8) yes
O101 . Ti3 C114 89.30(7) yes
O101 2_675 Ti3 C115 141.97(7) yes
N101 . Ti3 C115 114.13(8) yes
N102 . Ti3 C115 86.03(7) yes
O101 . Ti3 C115 101.49(8) yes
C114 . Ti3 C115 33.77(8) yes
O101 2_675 Ti3 C116 134.07(7) yes
N101 . Ti3 C116 84.56(7) yes
N102 . Ti3 C116 83.58(7) yes
O101 . Ti3 C116 134.37(7) yes
C114 . Ti3 C116 55.76(7) yes
O101 2_675 Ti3 C117 101.19(8) yes
N101 . Ti3 C117 85.86(8) yes
N102 . Ti3 C117 112.53(7) yes
O101 . Ti3 C117 144.12(7) yes
C114 . Ti3 C117 55.80(8) yes
O101 2_675 Ti3 C118 87.33(7) yes
N101 . Ti3 C118 116.15(8) yes
N102 . Ti3 C118 138.46(7) yes
O101 . Ti3 C118 112.54(8) yes
C114 . Ti3 C118 34.58(8) yes
C115 . Ti3 C116 33.19(8) yes
C115 . Ti3 C117 55.06(8) yes
C116 . Ti3 C117 33.00(7) yes
C115 . Ti3 C118 56.22(8) yes
C116 . Ti3 C118 55.58(7) yes
C117 . Ti3 C118 33.24(8) yes
O201 2_575 Ti4 N201 89.79(7) yes
O201 2_575 Ti4 N202 131.70(7) yes
N201 . Ti4 N202 60.70(7) yes
O201 2_575 Ti4 O201 81.29(8) yes
N201 . Ti4 O201 130.22(8) yes
N202 . Ti4 O201 89.91(8) yes
O201 2_575 Ti4 C214 134.80(8) yes
N201 . Ti4 C214 85.19(8) yes
N202 . Ti4 C214 83.36(8) yes
O201 . Ti4 C214 133.58(8) yes
O201 2_575 Ti4 C215 101.99(8) yes
N201 . Ti4 C215 85.34(8) yes
N202 . Ti4 C215 111.65(8) yes
O201 . Ti4 C215 144.44(7) yes
C214 . Ti4 C215 32.86(8) yes
O201 2_575 Ti4 C216 87.57(7) yes
N201 . Ti4 C216 115.56(8) yes
N202 . Ti4 C216 138.30(8) yes
O201 . Ti4 C216 112.87(8) yes
C214 . Ti4 C216 55.43(8) yes
O201 2_575 Ti4 C217 109.19(8) yes
N201 . Ti4 C217 139.09(8) yes
N202 . Ti4 C217 118.13(8) yes
O201 . Ti4 C217 89.25(8) yes
C214 . Ti4 C217 55.50(8) yes
O201 2_575 Ti4 C218 141.65(8) yes
N201 . Ti4 C218 114.97(8) yes
N202 . Ti4 C218 86.64(8) yes
O201 . Ti4 C218 100.94(8) yes
C214 . Ti4 C218 33.03(8) yes
C215 . Ti4 C216 33.48(8) yes
C215 . Ti4 C217 55.94(8) yes
C216 . Ti4 C217 34.56(8) yes
C215 . Ti4 C218 54.95(8) yes
C216 . Ti4 C218 55.96(8) yes
C217 . Ti4 C218 33.49(8) yes
Ti1 . N1 C1 92.85(14) yes
Ti1 . N1 C8 143.56(16) yes
C1 . N1 C8 120.8(2) yes
Ti1 . N2 C1 92.66(15) yes
Ti1 . N2 C11 142.61(16) yes
C1 . N2 C11 121.6(2) yes
Ti2 . N3 C24 91.58(15) yes
Ti2 . N3 C31 143.01(16) yes
C24 . N3 C31 122.0(2) yes
Ti2 . N4 C24 93.64(15) yes
Ti2 . N4 C34 141.72(16) yes
C24 . N4 C34 122.2(2) yes
Ti3 . N101 C101 92.71(14) yes
Ti3 . N101 C108 142.98(15) yes
C101 . N101 C108 121.51(19) yes
Ti3 . N102 C101 92.16(13) yes
Ti3 . N102 C111 142.92(15) yes
C101 . N102 C111 121.41(19) yes
Ti4 . N201 C201 92.59(14) yes
Ti4 . N201 C208 141.97(15) yes
C201 . N201 C208 121.89(19) yes
Ti4 . N202 C201 92.55(14) yes
Ti4 . N202 C211 143.73(16) yes
C201 . N202 C211 121.23(19) yes
Ti1 . O1 Ti2 98.64(8) yes
Ti2 . O2 Ti1 98.94(9) yes
Ti3 2_675 O101 Ti3 98.62(8) yes
Ti4 2_575 O201 Ti4 98.71(8) yes
N2 . C1 N1 113.1(2) yes
N2 . C1 C2 124.1(2) yes
N1 . C1 C2 122.8(2) yes
C1 . C2 C3 118.9(2) yes
C1 . C2 C7 123.1(2) yes
C3 . C2 C7 118.0(2) yes
C2 . C3 C4 121.0(3) yes
C2 . C3 H31 118.7 no
C4 . C3 H31 120.3 no
C3 . C4 C5 120.0(3) yes
C3 . C4 H41 119.8 no
C5 . C4 H41 120.1 no
C4 . C5 C6 119.7(3) yes
C4 . C5 H51 120.0 no
C6 . C5 H51 120.4 no
C5 . C6 C7 120.6(3) yes
C5 . C6 H61 119.4 no
C7 . C6 H61 120.0 no
C6 . C7 C2 120.7(3) yes
C6 . C7 H71 120.3 no
C2 . C7 H71 119.0 no
N1 . C8 C9 110.8(2) yes
N1 . C8 C10 113.2(2) yes
C9 . C8 C10 110.5(2) yes
N1 . C8 H81 108.0 no
C9 . C8 H81 107.4 no
C10 . C8 H81 106.6 no
C8 . C9 H91 108.2 no
C8 . C9 H92 110.9 no
H91 . C9 H92 111.3 no
C8 . C9 H93 109.7 no
H91 . C9 H93 107.5 no
H92 . C9 H93 109.2 no
C8 . C10 H101 107.1 no
C8 . C10 H102 111.0 no
H101 . C10 H102 110.2 no
C8 . C10 H103 108.9 no
H101 . C10 H103 109.4 no
H102 . C10 H103 110.2 no
N2 . C11 C12 114.0(2) yes
N2 . C11 C13 110.4(2) yes
C12 . C11 C13 110.0(2) yes
N2 . C11 H111 108.4 no
C12 . C11 H111 106.3 no
C13 . C11 H111 107.5 no
C11 . C12 H121 103.7 no
C11 . C12 H122 110.8 no
H121 . C12 H122 111.2 no
C11 . C12 H123 110.1 no
H121 . C12 H123 109.8 no
H122 . C12 H123 111.1 no
C11 . C13 H131 109.5 no
C11 . C13 H132 108.8 no
H131 . C13 H132 110.0 no
C11 . C13 H133 108.9 no
H131 . C13 H133 110.7 no
H132 . C13 H133 108.9 no
Ti1 . C14 C15 72.22(15) yes
Ti1 . C14 C18 77.39(17) yes
C15 . C14 C18 109.1(3) yes
Ti1 . C14 C19 121.0(2) yes
C15 . C14 C19 122.7(4) yes
C18 . C14 C19 128.0(4) yes
Ti1 . C15 C14 73.80(15) yes
Ti1 . C15 C16 76.08(15) yes
C14 . C15 C16 107.8(2) yes
Ti1 . C15 C20 121.59(19) yes
C14 . C15 C20 127.0(3) yes
C16 . C15 C20 124.8(3) yes
C15 . C16 Ti1 69.84(14) yes
C15 . C16 C17 106.4(2) yes
Ti1 . C16 C17 75.53(15) yes
C15 . C16 C21 126.0(3) yes
Ti1 . C16 C21 125.07(19) yes
C17 . C16 C21 127.2(3) yes
C16 . C17 Ti1 71.48(14) yes
C16 . C17 C18 108.6(2) yes
Ti1 . C17 C18 73.00(16) yes
C16 . C17 C22 127.1(3) yes
Ti1 . C17 C22 124.6(2) yes
C18 . C17 C22 124.2(3) yes
C17 . C18 Ti1 74.62(16) yes
C17 . C18 C14 108.2(3) yes
Ti1 . C18 C14 70.02(17) yes
C17 . C18 C23 126.1(4) yes
Ti1 . C18 C23 129.2(2) yes
C14 . C18 C23 124.9(4) yes
C14 . C19 H191 104.0 no
C14 . C19 H192 111.0 no
H191 . C19 H192 111.9 no
C14 . C19 H193 109.8 no
H191 . C19 H193 108.9 no
H192 . C19 H193 111.0 no
C15 . C20 H201 107.3 no
C15 . C20 H202 109.4 no
H201 . C20 H202 109.5 no
C15 . C20 H203 108.6 no
H201 . C20 H203 112.0 no
H202 . C20 H203 109.9 no
C16 . C21 H211 107.8 no
C16 . C21 H212 110.5 no
H211 . C21 H212 112.9 no
C16 . C21 H213 108.0 no
H211 . C21 H213 109.8 no
H212 . C21 H213 107.7 no
C17 . C22 H221 105.4 no
C17 . C22 H222 111.0 no
H221 . C22 H222 111.3 no
C17 . C22 H223 107.5 no
H221 . C22 H223 110.5 no
H222 . C22 H223 110.9 no
C18 . C23 H231 107.3 no
C18 . C23 H232 109.8 no
H231 . C23 H232 111.2 no
C18 . C23 H233 108.6 no
H231 . C23 H233 109.7 no
H232 . C23 H233 110.1 no
N4 . C24 N3 113.0(2) yes
N4 . C24 C25 123.2(2) yes
N3 . C24 C25 123.8(2) yes
C24 . C25 C26 119.6(2) yes
C24 . C25 C30 121.5(2) yes
C26 . C25 C30 118.9(3) yes
C25 . C26 C27 120.0(3) yes
C25 . C26 H261 119.1 no
C27 . C26 H261 120.8 no
C26 . C27 C28 120.5(3) yes
C26 . C27 H271 119.3 no
C28 . C27 H271 120.2 no
C27 . C28 C29 120.2(3) yes
C27 . C28 H281 120.3 no
C29 . C28 H281 119.5 no
C28 . C29 C30 120.2(3) yes
C28 . C29 H291 119.8 no
C30 . C29 H291 119.9 no
C29 . C30 C25 120.2(3) yes
C29 . C30 H301 119.9 no
C25 . C30 H301 119.9 no
N3 . C31 C32 112.7(2) yes
N3 . C31 C33 111.5(2) yes
C32 . C31 C33 108.4(3) yes
N3 . C31 H311 108.6 no
C32 . C31 H311 108.3 no
C33 . C31 H311 107.2 no
C31 . C32 H321 107.9 no
C31 . C32 H322 109.1 no
H321 . C32 H322 110.6 no
C31 . C32 H323 108.9 no
H321 . C32 H323 108.9 no
H322 . C32 H323 111.4 no
C31 . C33 H331 109.8 no
C31 . C33 H332 108.8 no
H331 . C33 H332 110.4 no
C31 . C33 H333 108.2 no
H331 . C33 H333 110.5 no
H332 . C33 H333 109.1 no
N4 . C34 C35 113.8(2) yes
N4 . C34 C36 110.3(2) yes
C35 . C34 C36 109.8(2) yes
N4 . C34 H341 107.9 no
C35 . C34 H341 107.3 no
C36 . C34 H341 107.4 no
C34 . C35 H351 111.9 no
C34 . C35 H352 107.6 no
H351 . C35 H352 109.5 no
C34 . C35 H353 109.0 no
H351 . C35 H353 110.3 no
H352 . C35 H353 108.5 no
C34 . C36 H361 109.3 no
C34 . C36 H362 109.9 no
H361 . C36 H362 110.9 no
C34 . C36 H363 109.0 no
H361 . C36 H363 108.9 no
H362 . C36 H363 108.8 no
Ti2 . C37 C38 75.60(16) yes
Ti2 . C37 C41 69.61(14) yes
C38 . C37 C41 107.7(2) yes
Ti2 . C37 C42 126.98(19) yes
C38 . C37 C42 124.3(3) yes
C41 . C37 C42 127.4(3) yes
C37 . C38 Ti2 72.21(15) yes
C37 . C38 C39 109.5(2) yes
Ti2 . C38 C39 70.12(16) yes
C37 . C38 C43 123.6(3) yes
Ti2 . C38 C43 131.44(19) yes
C39 . C38 C43 126.2(3) yes
Ti2 . C39 C38 78.16(16) yes
Ti2 . C39 C40 68.45(14) yes
C38 . C39 C40 108.0(3) yes
Ti2 . C39 C44 122.3(2) yes
C38 . C39 C44 125.9(3) yes
C40 . C39 C44 126.0(3) yes
Ti2 . C40 C39 77.42(15) yes
Ti2 . C40 C41 75.74(14) yes
C39 . C40 C41 108.6(2) yes
Ti2 . C40 C45 119.23(16) yes
C39 . C40 C45 125.3(3) yes
C41 . C40 C45 125.6(3) yes
Ti2 . C41 C37 76.71(15) yes
Ti2 . C41 C40 69.60(14) yes
C37 . C41 C40 106.1(2) yes
Ti2 . C41 C46 122.37(19) yes
C37 . C41 C46 127.3(3) yes
C40 . C41 C46 126.4(3) yes
C37 . C42 H421 106.4 no
C37 . C42 H422 108.7 no
H421 . C42 H422 113.2 no
C37 . C42 H423 108.9 no
H421 . C42 H423 110.8 no
H422 . C42 H423 108.7 no
C38 . C43 H431 107.7 no
C38 . C43 H432 110.0 no
H431 . C43 H432 107.9 no
C38 . C43 H433 107.9 no
H431 . C43 H433 111.5 no
H432 . C43 H433 111.8 no
C39 . C44 H441 108.0 no
C39 . C44 H442 108.9 no
H441 . C44 H442 112.1 no
C39 . C44 H443 108.4 no
H441 . C44 H443 110.8 no
H442 . C44 H443 108.5 no
C40 . C45 H451 109.3 no
C40 . C45 H452 108.9 no
H451 . C45 H452 111.6 no
C40 . C45 H453 106.3 no
H451 . C45 H453 111.0 no
H452 . C45 H453 109.6 no
C41 . C46 H461 108.0 no
C41 . C46 H462 110.1 no
H461 . C46 H462 109.4 no
C41 . C46 H463 108.6 no
H461 . C46 H463 112.1 no
H462 . C46 H463 108.6 no
N101 . C101 N102 113.20(19) yes
N101 . C101 C102 123.2(2) yes
N102 . C101 C102 123.6(2) yes
C101 . C102 C103 120.2(2) yes
C101 . C102 C107 121.2(2) yes
C103 . C102 C107 118.6(2) yes
C102 . C103 C104 120.6(2) yes
C102 . C103 H1031 119.4 no
C104 . C103 H1031 120.0 no
C103 . C104 C105 120.1(2) yes
C103 . C104 H1041 119.7 no
C105 . C104 H1041 120.2 no
C104 . C105 C106 120.1(2) yes
C104 . C105 H1051 119.4 no
C106 . C105 H1051 120.5 no
C105 . C106 C107 120.0(2) yes
C105 . C106 H1061 120.3 no
C107 . C106 H1061 119.7 no
C102 . C107 C106 120.6(2) yes
C102 . C107 H1071 119.7 no
C106 . C107 H1071 119.8 no
N101 . C108 C109 112.8(2) yes
N101 . C108 C110 110.90(19) yes
C109 . C108 C110 109.3(2) yes
N101 . C108 H1081 108.2 no
C109 . C108 H1081 107.2 no
C110 . C108 H1081 108.3 no
C108 . C109 H1091 109.4 no
C108 . C109 H1092 111.2 no
H1091 . C109 H1092 108.8 no
C108 . C109 H1093 109.2 no
H1091 . C109 H1093 109.8 no
H1092 . C109 H1093 108.4 no
C108 . C110 H1101 109.4 no
C108 . C110 H1102 110.7 no
H1101 . C110 H1102 108.8 no
C108 . C110 H1103 109.5 no
H1101 . C110 H1103 109.2 no
H1102 . C110 H1103 109.3 no
N102 . C111 C112 113.1(2) yes
N102 . C111 C113 110.67(19) yes
C112 . C111 C113 110.2(2) yes
N102 . C111 H1111 106.8 no
C112 . C111 H1111 107.1 no
C113 . C111 H1111 108.7 no
C111 . C112 H1121 108.1 no
C111 . C112 H1122 111.1 no
H1121 . C112 H1122 109.1 no
C111 . C112 H1123 108.4 no
H1121 . C112 H1123 109.7 no
H1122 . C112 H1123 110.5 no
C111 . C113 H1131 109.7 no
C111 . C113 H1132 111.5 no
H1131 . C113 H1132 109.5 no
C111 . C113 H1133 109.7 no
H1131 . C113 H1133 107.7 no
H1132 . C113 H1133 108.6 no
Ti3 . C114 C115 76.06(12) yes
Ti3 . C114 C118 73.31(12) yes
C115 . C114 C118 108.0(2) yes
Ti3 . C114 C119 123.93(16) yes
C115 . C114 C119 126.4(2) yes
C118 . C114 C119 124.9(2) yes
C114 . C115 Ti3 70.17(12) yes
C114 . C115 C116 107.9(2) yes
Ti3 . C115 C116 74.82(12) yes
C114 . C115 C120 125.8(2) yes
Ti3 . C115 C120 128.34(16) yes
C116 . C115 C120 125.6(2) yes
C115 . C116 Ti3 71.99(12) yes
C115 . C116 C117 107.7(2) yes
Ti3 . C116 C117 73.17(12) yes
C115 . C116 C121 126.0(2) yes
Ti3 . C116 C121 124.24(15) yes
C117 . C116 C121 126.0(2) yes
C116 . C117 Ti3 73.83(13) yes
C116 . C117 C118 108.4(2) yes
Ti3 . C117 C118 69.93(13) yes
C116 . C117 C122 125.5(2) yes
Ti3 . C117 C122 129.34(16) yes
C118 . C117 C122 125.4(2) yes
Ti3 . C118 C114 72.11(12) yes
Ti3 . C118 C117 76.83(13) yes
C114 . C118 C117 107.9(2) yes
Ti3 . C118 C123 123.71(15) yes
C114 . C118 C123 125.4(2) yes
C117 . C118 C123 126.2(2) yes
C114 . C119 H1191 110.3 no
C114 . C119 H1192 109.6 no
H1191 . C119 H1192 108.7 no
C114 . C119 H1193 108.8 no
H1191 . C119 H1193 109.5 no
H1192 . C119 H1193 109.9 no
C115 . C120 H1201 108.9 no
C115 . C120 H1202 110.0 no
H1201 . C120 H1202 109.5 no
C115 . C120 H1203 109.9 no
H1201 . C120 H1203 108.9 no
H1202 . C120 H1203 109.6 no
C116 . C121 H1211 110.9 no
C116 . C121 H1212 110.7 no
H1211 . C121 H1212 107.2 no
C116 . C121 H1213 110.4 no
H1211 . C121 H1213 109.0 no
H1212 . C121 H1213 108.4 no
C117 . C122 H1221 108.4 no
C117 . C122 H1222 110.0 no
H1221 . C122 H1222 110.3 no
C117 . C122 H1223 108.4 no
H1221 . C122 H1223 110.2 no
H1222 . C122 H1223 109.5 no
C118 . C123 H1231 111.3 no
C118 . C123 H1232 109.7 no
H1231 . C123 H1232 109.2 no
C118 . C123 H1233 108.8 no
H1231 . C123 H1233 110.2 no
H1232 . C123 H1233 107.6 no
N201 . C201 N202 112.83(19) yes
N201 . C201 C202 123.9(2) yes
N202 . C201 C202 123.2(2) yes
C201 . C202 C203 120.6(2) yes
C201 . C202 C207 120.9(2) yes
C203 . C202 C207 118.5(2) yes
C202 . C203 C204 120.9(2) yes
C202 . C203 H2031 119.0 no
C204 . C203 H2031 120.0 no
C203 . C204 C205 119.7(2) yes
C203 . C204 H2041 119.9 no
C205 . C204 H2041 120.4 no
C204 . C205 C206 120.1(2) yes
C204 . C205 H2051 119.3 no
C206 . C205 H2051 120.6 no
C205 . C206 C207 119.8(2) yes
C205 . C206 H2061 120.1 no
C207 . C206 H2061 120.1 no
C206 . C207 C202 120.9(2) yes
C206 . C207 H2071 119.9 no
C202 . C207 H2071 119.2 no
N201 . C208 C209 113.4(2) yes
N201 . C208 C210 110.12(19) yes
C209 . C208 C210 109.4(2) yes
N201 . C208 H2081 107.9 no
C209 . C208 H2081 107.3 no
C210 . C208 H2081 108.6 no
C208 . C209 H2091 108.3 no
C208 . C209 H2092 111.3 no
H2091 . C209 H2092 108.6 no
C208 . C209 H2093 110.0 no
H2091 . C209 H2093 108.6 no
H2092 . C209 H2093 110.0 no
C208 . C210 H2101 110.0 no
C208 . C210 H2102 111.5 no
H2101 . C210 H2102 108.8 no
C208 . C210 H2103 109.2 no
H2101 . C210 H2103 109.1 no
H2102 . C210 H2103 108.3 no
N202 . C211 C212 112.4(2) yes
N202 . C211 C213 110.5(2) yes
C212 . C211 C213 110.4(2) yes
N202 . C211 H2111 109.1 no
C212 . C211 H2111 107.0 no
C213 . C211 H2111 107.2 no
C211 . C212 H2121 108.3 no
C211 . C212 H2122 109.8 no
H2121 . C212 H2122 109.7 no
C211 . C212 H2123 110.3 no
H2121 . C212 H2123 109.3 no
H2122 . C212 H2123 109.4 no
C211 . C213 H2131 109.2 no
C211 . C213 H2132 110.3 no
H2131 . C213 H2132 110.3 no
C211 . C213 H2133 108.9 no
H2131 . C213 H2133 108.7 no
H2132 . C213 H2133 109.4 no
Ti4 . C214 C215 72.61(13) yes
Ti4 . C214 C218 72.48(13) yes
C215 . C214 C218 108.1(2) yes
Ti4 . C214 C219 124.36(16) yes
C215 . C214 C219 125.4(2) yes
C218 . C214 C219 126.4(2) yes
C214 . C215 Ti4 74.53(13) yes
C214 . C215 C216 108.1(2) yes
Ti4 . C215 C216 69.77(13) yes
C214 . C215 C220 125.4(2) yes
Ti4 . C215 C220 129.05(16) yes
C216 . C215 C220 125.7(2) yes
Ti4 . C216 C215 76.76(13) yes
Ti4 . C216 C217 72.62(12) yes
C215 . C216 C217 107.9(2) yes
Ti4 . C216 C221 122.89(15) yes
C215 . C216 C221 126.3(2) yes
C217 . C216 C221 125.3(2) yes
Ti4 . C217 C216 72.82(13) yes
Ti4 . C217 C218 76.80(13) yes
C216 . C217 C218 108.1(2) yes
Ti4 . C217 C222 124.01(16) yes
C216 . C217 C222 124.9(2) yes
C218 . C217 C222 126.4(2) yes
C214 . C218 C217 107.8(2) yes
C214 . C218 Ti4 74.49(13) yes
C217 . C218 Ti4 69.70(12) yes
C214 . C218 C223 126.3(2) yes
C217 . C218 C223 125.1(2) yes
Ti4 . C218 C223 129.27(17) yes
C214 . C219 H2191 109.7 no
C214 . C219 H2192 110.2 no
H2191 . C219 H2192 108.5 no
C214 . C219 H2193 110.7 no
H2191 . C219 H2193 107.8 no
H2192 . C219 H2193 109.8 no
C215 . C220 H2201 108.8 no
C215 . C220 H2202 110.2 no
H2201 . C220 H2202 109.6 no
C215 . C220 H2203 109.6 no
H2201 . C220 H2203 109.8 no
H2202 . C220 H2203 108.9 no
C216 . C221 H2211 110.5 no
C216 . C221 H2212 111.9 no
H2211 . C221 H2212 109.1 no
C216 . C221 H2213 109.5 no
H2211 . C221 H2213 107.5 no
H2212 . C221 H2213 108.3 no
C217 . C222 H2221 110.0 no
C217 . C222 H2222 110.4 no
H2221 . C222 H2222 108.4 no
C217 . C222 H2223 110.0 no
H2221 . C222 H2223 108.4 no
H2222 . C222 H2223 109.7 no
C218 . C223 H2231 109.4 no
C218 . C223 H2232 109.3 no
H2231 . C223 H2232 109.9 no
C218 . C223 H2233 108.9 no
H2231 . C223 H2233 109.6 no
H2232 . C223 H2233 109.6 no

loop_
_geom_bond_atom_site_label_1
_geom_bond_atom_site_label_2
_geom_bond_site_symmetry_2
_geom_bond_distance
_geom_bond_publ_flag
Ti1 N1 . 2.1954(19) yes
Ti1 N2 . 2.195(2) yes
Ti1 O1 . 1.8670(17) yes
Ti1 O2 . 1.8572(18) yes
Ti1 C14 . 2.397(3) yes
Ti1 C15 . 2.377(2) yes
Ti1 C16 . 2.458(2) yes
Ti1 C17 . 2.510(3) yes
Ti1 C18 . 2.489(3) yes
Ti2 N3 . 2.215(2) yes
Ti2 N4 . 2.168(2) yes
Ti2 O1 . 1.8599(18) yes
Ti2 O2 . 1.8614(17) yes
Ti2 C37 . 2.509(3) yes
Ti2 C38 . 2.552(3) yes
Ti2 C39 . 2.452(3) yes
Ti2 C40 . 2.337(2) yes
Ti2 C41 . 2.416(3) yes
Ti3 O101 2_675 1.8644(16) yes
Ti3 N101 . 2.1869(19) yes
Ti3 N102 . 2.2042(18) yes
Ti3 O101 . 1.8549(17) yes
Ti3 C114 . 2.389(2) yes
Ti3 C115 . 2.465(2) yes
Ti3 C116 . 2.502(2) yes
Ti3 C117 . 2.493(2) yes
Ti3 C118 . 2.405(2) yes
Ti4 O201 2_575 1.8625(16) yes
Ti4 N201 . 2.190(2) yes
Ti4 N202 . 2.1913(19) yes
Ti4 O201 . 1.8530(17) yes
Ti4 C214 . 2.509(2) yes
Ti4 C215 . 2.485(2) yes
Ti4 C216 . 2.395(2) yes
Ti4 C217 . 2.392(2) yes
Ti4 C218 . 2.483(2) yes
N1 C1 . 1.324(3) yes
N1 C8 . 1.472(3) yes
N2 C1 . 1.331(3) yes
N2 C11 . 1.478(3) yes
N3 C24 . 1.325(3) yes
N3 C31 . 1.465(3) yes
N4 C24 . 1.328(3) yes
N4 C34 . 1.475(3) yes
N101 C101 . 1.332(3) yes
N101 C108 . 1.471(3) yes
N102 C101 . 1.324(3) yes
N102 C111 . 1.475(3) yes
N201 C201 . 1.329(3) yes
N201 C208 . 1.474(3) yes
N202 C201 . 1.328(3) yes
N202 C211 . 1.473(3) yes
C1 C2 . 1.510(3) yes
C2 C3 . 1.394(4) yes
C2 C7 . 1.388(4) yes
C3 C4 . 1.392(4) yes
C3 H31 . 0.953 no
C4 C5 . 1.381(5) yes
C4 H41 . 0.960 no
C5 C6 . 1.368(5) yes
C5 H51 . 0.958 no
C6 C7 . 1.395(4) yes
C6 H61 . 0.958 no
C7 H71 . 0.955 no
C8 C9 . 1.512(4) yes
C8 C10 . 1.512(4) yes
C8 H81 . 1.010 no
C9 H91 . 0.981 no
C9 H92 . 0.972 no
C9 H93 . 0.968 no
C10 H101 . 0.984 no
C10 H102 . 0.975 no
C10 H103 . 0.970 no
C11 C12 . 1.531(4) yes
C11 C13 . 1.522(4) yes
C11 H111 . 1.013 no
C12 H121 . 0.982 no
C12 H122 . 0.980 no
C12 H123 . 0.981 no
C13 H131 . 0.981 no
C13 H132 . 0.957 no
C13 H133 . 0.963 no
C14 C15 . 1.395(4) yes
C14 C18 . 1.374(5) yes
C14 C19 . 1.514(4) yes
C15 C16 . 1.419(4) yes
C15 C20 . 1.496(4) yes
C16 C17 . 1.411(4) yes
C16 C21 . 1.498(4) yes
C17 C18 . 1.394(4) yes
C17 C22 . 1.505(4) yes
C18 C23 . 1.503(5) yes
C19 H191 . 0.995 no
C19 H192 . 0.987 no
C19 H193 . 0.974 no
C20 H201 . 0.989 no
C20 H202 . 0.971 no
C20 H203 . 0.991 no
C21 H211 . 1.018 no
C21 H212 . 0.987 no
C21 H213 . 0.977 no
C22 H221 . 0.983 no
C22 H222 . 0.973 no
C22 H223 . 0.978 no
C23 H231 . 0.987 no
C23 H232 . 0.982 no
C23 H233 . 0.977 no
C24 C25 . 1.504(3) yes
C25 C26 . 1.390(4) yes
C25 C30 . 1.392(4) yes
C26 C27 . 1.390(4) yes
C26 H261 . 0.966 no
C27 C28 . 1.375(5) yes
C27 H271 . 0.953 no
C28 C29 . 1.363(5) yes
C28 H281 . 0.945 no
C29 C30 . 1.397(4) yes
C29 H291 . 0.954 no
C30 H301 . 0.965 no
C31 C32 . 1.520(4) yes
C31 C33 . 1.522(4) yes
C31 H311 . 0.997 no
C32 H321 . 0.974 no
C32 H322 . 0.979 no
C32 H323 . 0.981 no
C33 H331 . 0.979 no
C33 H332 . 0.955 no
C33 H333 . 0.981 no
C34 C35 . 1.522(4) yes
C34 C36 . 1.517(4) yes
C34 H341 . 1.004 no
C35 H351 . 0.970 no
C35 H352 . 0.964 no
C35 H353 . 0.969 no
C36 H361 . 0.990 no
C36 H362 . 0.987 no
C36 H363 . 0.969 no
C37 C38 . 1.403(5) yes
C37 C41 . 1.430(4) yes
C37 C42 . 1.500(4) yes
C38 C39 . 1.371(4) yes
C38 C43 . 1.515(4) yes
C39 C40 . 1.409(4) yes
C39 C44 . 1.512(4) yes
C40 C41 . 1.417(4) yes
C40 C45 . 1.505(3) yes
C41 C46 . 1.487(4) yes
C42 H421 . 1.015 no
C42 H422 . 0.980 no
C42 H423 . 0.975 no
C43 H431 . 0.989 no
C43 H432 . 0.991 no
C43 H433 . 0.999 no
C44 H441 . 1.003 no
C44 H442 . 0.980 no
C44 H443 . 0.985 no
C45 H451 . 0.989 no
C45 H452 . 0.988 no
C45 H453 . 0.994 no
C46 H461 . 0.997 no
C46 H462 . 0.979 no
C46 H463 . 0.993 no
C101 C102 . 1.506(3) yes
C102 C103 . 1.395(3) yes
C102 C107 . 1.392(3) yes
C103 C104 . 1.386(4) yes
C103 H1031 . 0.953 no
C104 C105 . 1.381(4) yes
C104 H1041 . 0.946 no
C105 C106 . 1.380(4) yes
C105 H1051 . 0.946 no
C106 C107 . 1.390(3) yes
C106 H1061 . 0.942 no
C107 H1071 . 0.941 no
C108 C109 . 1.533(3) yes
C108 C110 . 1.515(3) yes
C108 H1081 . 1.000 no
C109 H1091 . 0.970 no
C109 H1092 . 0.976 no
C109 H1093 . 0.968 no
C110 H1101 . 0.969 no
C110 H1102 . 0.965 no
C110 H1103 . 0.974 no
C111 C112 . 1.528(3) yes
C111 C113 . 1.510(4) yes
C111 H1111 . 0.997 no
C112 H1121 . 0.969 no
C112 H1122 . 0.972 no
C112 H1123 . 0.968 no
C113 H1131 . 0.973 no
C113 H1132 . 0.969 no
C113 H1133 . 0.976 no
C114 C115 . 1.412(3) yes
C114 C118 . 1.425(3) yes
C114 C119 . 1.496(3) yes
C115 C116 . 1.419(3) yes
C115 C120 . 1.497(3) yes
C116 C117 . 1.419(3) yes
C116 C121 . 1.498(3) yes
C117 C118 . 1.403(3) yes
C117 C122 . 1.504(3) yes
C118 C123 . 1.501(3) yes
C119 H1191 . 0.971 no
C119 H1192 . 0.963 no
C119 H1193 . 0.971 no
C120 H1201 . 0.967 no
C120 H1202 . 0.968 no
C120 H1203 . 0.971 no
C121 H1211 . 0.962 no
C121 H1212 . 0.950 no
C121 H1213 . 0.963 no
C122 H1221 . 0.977 no
C122 H1222 . 0.968 no
C122 H1223 . 0.965 no
C123 H1231 . 0.975 no
C123 H1232 . 0.976 no
C123 H1233 . 0.965 no
C201 C202 . 1.506(3) yes
C202 C203 . 1.392(3) yes
C202 C207 . 1.387(3) yes
C203 C204 . 1.388(4) yes
C203 H2031 . 0.951 no
C204 C205 . 1.385(4) yes
C204 H2041 . 0.949 no
C205 C206 . 1.382(4) yes
C205 H2051 . 0.952 no
C206 C207 . 1.391(3) yes
C206 H2061 . 0.950 no
C207 H2071 . 0.942 no
C208 C209 . 1.533(3) yes
C208 C210 . 1.515(4) yes
C208 H2081 . 1.001 no
C209 H2091 . 0.974 no
C209 H2092 . 0.979 no
C209 H2093 . 0.979 no
C210 H2101 . 0.978 no
C210 H2102 . 0.971 no
C210 H2103 . 0.968 no
C211 C212 . 1.528(3) yes
C211 C213 . 1.521(4) yes
C211 H2111 . 0.994 no
C212 H2121 . 0.969 no
C212 H2122 . 0.975 no
C212 H2123 . 0.970 no
C213 H2131 . 0.967 no
C213 H2132 . 0.969 no
C213 H2133 . 0.971 no
C214 C215 . 1.413(3) yes
C214 C218 . 1.419(4) yes
C214 C219 . 1.501(3) yes
C215 C216 . 1.408(3) yes
C215 C220 . 1.496(3) yes
C216 C217 . 1.422(3) yes
C216 C221 . 1.496(3) yes
C217 C218 . 1.408(3) yes
C217 C222 . 1.497(3) yes
C218 C223 . 1.501(3) yes
C219 H2191 . 0.959 no
C219 H2192 . 0.961 no
C219 H2193 . 0.967 no
C220 H2201 . 0.969 no
C220 H2202 . 0.958 no
C220 H2203 . 0.973 no
C221 H2211 . 0.973 no
C221 H2212 . 0.979 no
C221 H2213 . 0.965 no
C222 H2221 . 0.967 no
C222 H2222 . 0.979 no
C222 H2223 . 0.967 no
C223 H2231 . 0.968 no
C223 H2232 . 0.966 no
C223 H2233 . 0.962 no
